data_7042446
loop_
_publ_author_name
'Gu\'erard, F'
'Beyler, M.'
'Lee, Y.-S.'
'Tripier, R.'
'Gestin, J.-F.'
'Brechbiel, M. W.'

_publ_section_title
;
 Investigation of the complexation of (nat)Zr(iv) and (89)Zr(iv) by
 hydroxypyridinones for the development of chelators for PET imaging
 applications.
;
_journal_issue 14
_journal_name_full 'Dalton transactions (Cambridge, England : 2003)'
_journal_page_first 4749
_journal_page_last 4758
_journal_paper_doi 10.1039/c6dt04625h
_journal_volume 46
_journal_year 2017
_chemical_formula_moiety 'C36 H44 N8 O12 Zr, 5(H2 O)'
_chemical_formula_sum 'C36 H54 N8 O17 Zr'
_chemical_formula_weight 962.09
_chemical_name_systematic 'tetrakis(3-Hydroxy-1-[3-(methylamino)-3-oxopropyl]-1H-pyridin-2-onate)-zirconium pentahydrate'
_space_group_IT_number 2
_symmetry_cell_setting triclinic
_symmetry_space_group_name_Hall '-P 1'
_symmetry_space_group_name_H-M 'P -1'
_atom_sites_solution_hydrogens geom
_atom_sites_solution_primary direct
_atom_sites_solution_secondary difmap
_audit_creation_method SHELXL-97
_audit_update_record
;
2016-10-05 deposited with the CCDC.
2017-03-10 downloaded from the CCDC.
;
_cell_angle_alpha 106.292(6)
_cell_angle_beta 93.813(6)
_cell_angle_gamma 103.366(6)
_cell_formula_units_Z 2
_cell_length_a 8.7979(11)
_cell_length_b 14.9292(18)
_cell_length_c 17.7180(19)
_cell_measurement_reflns_used 9945
_cell_measurement_temperature 100(2)
_cell_measurement_theta_max 28.22
_cell_measurement_theta_min 2.40
_cell_volume 2151.6(5)
_computing_cell_refinement 'Bruker SAINT'
_computing_data_collection 'Bruker APEX2'
_computing_data_reduction 'Bruker SAINT'
_computing_molecular_graphics 'Bruker SHELXTL'
_computing_publication_material 'Bruker SHELXTL'
_computing_structure_refinement 'SHELXL-97 (Sheldrick, 2008)'
_computing_structure_solution 'SHELXS-97 (Sheldrick, 2008)'
_diffrn_ambient_temperature 100(2)
_diffrn_measured_fraction_theta_full 0.995
_diffrn_measured_fraction_theta_max 0.995
_diffrn_measurement_device_type 'Bruker APEX-II CCD'
_diffrn_measurement_method '\f and \w scans'
_diffrn_radiation_monochromator graphite
_diffrn_radiation_source 'fine-focus sealed tube'
_diffrn_radiation_type MoK\a
_diffrn_radiation_wavelength 0.71073
_diffrn_reflns_av_R_equivalents 0.0602
_diffrn_reflns_av_sigmaI/netI 0.0635
_diffrn_reflns_limit_h_max 10
_diffrn_reflns_limit_h_min -10
_diffrn_reflns_limit_k_max 18
_diffrn_reflns_limit_k_min -18
_diffrn_reflns_limit_l_max 22
_diffrn_reflns_limit_l_min -22
_diffrn_reflns_number 38302
_diffrn_reflns_theta_full 26.30
_diffrn_reflns_theta_max 26.30
_diffrn_reflns_theta_min 1.47
_exptl_absorpt_coefficient_mu 0.337
_exptl_absorpt_correction_T_max 0.9817
_exptl_absorpt_correction_T_min 0.9755
_exptl_absorpt_correction_type multi-scan
_exptl_absorpt_process_details SADABS
_exptl_crystal_colour colourless
_exptl_crystal_density_diffrn 1.485
_exptl_crystal_density_meas ?
_exptl_crystal_density_method 'not measured'
_exptl_crystal_description plate
_exptl_crystal_F_000 1004
_exptl_crystal_recrystallization_method 'Re-crystallisation from solvent: Ethyl Acetate/Methanol 50:50'
_exptl_crystal_size_max 0.07
_exptl_crystal_size_mid 0.07
_exptl_crystal_size_min 0.06
_refine_diff_density_max 0.528
_refine_diff_density_min -0.570
_refine_diff_density_rms 0.080
_refine_ls_extinction_method none
_refine_ls_goodness_of_fit_ref 1.022
_refine_ls_hydrogen_treatment mixed
_refine_ls_matrix_type full
_refine_ls_number_parameters 593
_refine_ls_number_reflns 8678
_refine_ls_number_restraints 15
_refine_ls_restrained_S_all 1.022
_refine_ls_R_factor_all 0.0697
_refine_ls_R_factor_gt 0.0435
_refine_ls_shift/su_max 0.005
_refine_ls_shift/su_mean 0.000
_refine_ls_structure_factor_coef Fsqd
_refine_ls_weighting_details 'calc w=1/[\s^2^(Fo^2^)+(0.0379P)^2^+2.1322P] where P=(Fo^2^+2Fc^2^)/3'
_refine_ls_weighting_scheme calc
_refine_ls_wR_factor_gt 0.0917
_refine_ls_wR_factor_ref 0.1037
_reflns_number_gt 6508
_reflns_number_total 8678
_reflns_threshold_expression >2sigma(I)
_cod_data_source_file c6dt04625h2.cif
_cod_data_source_block fg111b
_cod_depositor_comments
;
The following automatic conversions were performed:

'_symmetry_cell_setting' value 'Triclinic' changed to 'triclinic'
according to
/home/data/users/saulius/crontab/automatic-downloads/rss-feeds/RSC/lib/dictionaries/cif_core.dic
dictionary named 'cif_core.dic' version 2.4.2 from 2011-04-26.

'_exptl_crystal_density_meas' value 'not measured' was changed to '?'
- the value is perceived as not measured.

Automatic conversion script
Id: cif_fix_values 4973 2017-02-22 13:04:09Z antanas 

 Adding full bibliography for 7042445--7042446.cif.
;
_cod_original_cell_volume 2151.6(4)
_cod_original_sg_symbol_H-M P-1
_cod_database_code 7042446

loop_
_symmetry_equiv_pos_as_xyz
'x, y, z'
'-x, -y, -z'

loop_
_atom_site_label
_atom_site_type_symbol
_atom_site_fract_x
_atom_site_fract_y
_atom_site_fract_z
_atom_site_U_iso_or_equiv
_atom_site_adp_type
_atom_site_occupancy
_atom_site_symmetry_multiplicity
_atom_site_calc_flag
_atom_site_refinement_flags
Zr1 Zr 0.88973(4) 0.52772(2) 0.715920(16) 0.01669(9) Uani 1 1 d .
O1 O 0.9769(2) 0.68873(14) 0.73321(11) 0.0195(5) Uani 1 1 d .
O2 O 0.9781(2) 0.54604(14) 0.61086(11) 0.0209(5) Uani 1 1 d .
O3 O 0.8469(3) 1.04943(17) 0.78804(14) 0.0409(6) Uani 1 1 d .
O4 O 1.0113(2) 0.40953(14) 0.67554(11) 0.0193(4) Uani 1 1 d .
O5 O 1.1192(2) 0.57278(14) 0.78870(11) 0.0204(5) Uani 1 1 d .
O6 O 1.0702(3) 0.03880(16) 0.62873(15) 0.0397(6) Uani 1 1 d .
O7 O 0.8490(2) 0.42611(14) 0.79363(11) 0.0218(5) Uani 1 1 d .
O8 O 0.8143(2) 0.59941(14) 0.82435(12) 0.0231(5) Uani 1 1 d .
O9 O 0.5876(3) 0.25039(19) 0.97626(14) 0.0440(7) Uani 1 1 d .
O10 O 0.6894(2) 0.57991(14) 0.67457(12) 0.0218(5) Uani 1 1 d .
O11 O 0.7098(2) 0.40428(14) 0.64222(11) 0.0206(5) Uani 1 1 d .
O12 O 0.4966(3) 0.83360(17) 0.68482(15) 0.0426(6) Uani 1 1 d .
O1W O 0.3796(3) 0.12799(18) 0.69168(15) 0.0394(6) Uani 1 1 d D
O2W O 0.2060(3) 0.75236(18) 0.90265(15) 0.0426(7) Uani 1 1 d D
O3W O 0.9079(3) 0.79674(17) 0.90107(15) 0.0424(6) Uani 1 1 d GD
H3AW H 1.0056 0.7956 0.9107 0.064 Uiso 1 1 d GD
H3BW H 0.8559 0.7429 0.8658 0.064 Uiso 1 1 d GD
O4W O 0.3391(3) 0.79221(19) 0.37436(17) 0.0439(7) Uani 1 1 d D
O5W O 0.4335(4) 0.9863(2) 0.32152(19) 0.0560(8) Uani 1 1 d GD
H5AW H 0.3436 0.9609 0.2905 0.084 Uiso 1 1 d GD
H5BW H 0.4747 1.0435 0.3179 0.084 Uiso 1 1 d GD
N1 N 1.0554(3) 0.80198(17) 0.66877(14) 0.0204(6) Uani 1 1 d .
N2 N 0.8597(4) 0.9659(2) 0.87552(16) 0.0367(7) Uani 1 1 d .
H2 H 0.8657 0.9108 0.8828 0.044 Uiso 1 1 calc R
N3 N 1.2155(3) 0.34993(17) 0.70724(14) 0.0208(6) Uani 1 1 d .
N4 N 0.8356(4) 0.0622(2) 0.58971(16) 0.0352(7) Uani 1 1 d .
H4' H 0.7792 0.1044 0.5931 0.042 Uiso 1 1 calc R
N5 N 0.8203(3) 0.41963(18) 0.92016(14) 0.0252(6) Uani 1 1 d .
N6 N 0.4179(4) 0.1884(2) 0.86258(17) 0.0367(7) Uani 1 1 d .
H6 H 0.4062 0.1772 0.8108 0.044 Uiso 1 1 calc R
N7 N 0.4455(3) 0.53780(18) 0.60092(14) 0.0216(6) Uani 1 1 d .
N8 N 0.3941(4) 0.8305(2) 0.79749(17) 0.0385(7) Uani 1 1 d .
H8 H 0.3455 0.7939 0.8244 0.046 Uiso 1 1 calc R
C1 C 1.0167(3) 0.7095(2) 0.67143(17) 0.0179(6) Uani 1 1 d .
C2 C 1.0224(3) 0.6330(2) 0.60181(16) 0.0185(6) Uani 1 1 d .
C3 C 1.0728(4) 0.6545(2) 0.53575(17) 0.0209(7) Uani 1 1 d .
H3 H 1.0786 0.6045 0.4899 0.025 Uiso 1 1 calc R
C4 C 1.1157(4) 0.7519(2) 0.53710(18) 0.0236(7) Uani 1 1 d .
H4 H 1.1528 0.7677 0.4921 0.028 Uiso 1 1 calc R
C5 C 1.1047(4) 0.8232(2) 0.60151(18) 0.0254(7) Uani 1 1 d .
H5 H 1.1309 0.8883 0.6007 0.030 Uiso 1 1 calc R
C6 C 1.0385(4) 0.8802(2) 0.73761(18) 0.0240(7) Uani 1 1 d .
H6A H 1.1058 0.9427 0.7363 0.029 Uiso 1 1 calc R
H6B H 1.0748 0.8687 0.7873 0.029 Uiso 1 1 calc R
C7 C 0.8684(4) 0.8856(2) 0.73709(19) 0.0295(8) Uani 1 1 d .
H7A H 0.8030 0.8266 0.7455 0.035 Uiso 1 1 calc R
H7B H 0.8275 0.8890 0.6848 0.035 Uiso 1 1 calc R
C8 C 0.8566(4) 0.9743(2) 0.8022(2) 0.0314(8) Uani 1 1 d .
C9 C 0.8533(5) 1.0462(3) 0.9436(2) 0.0437(10) Uani 1 1 d .
H9A H 0.9409 1.1023 0.9477 0.066 Uiso 1 1 calc R
H9B H 0.8617 1.0274 0.9921 0.066 Uiso 1 1 calc R
H9C H 0.7529 1.0629 0.9367 0.066 Uiso 1 1 calc R
C10 C 1.1388(4) 0.4211(2) 0.71870(16) 0.0188(6) Uani 1 1 d .
C11 C 1.2056(3) 0.5098(2) 0.78188(17) 0.0189(6) Uani 1 1 d .
C12 C 1.3472(4) 0.5228(2) 0.82519(18) 0.0254(7) Uani 1 1 d .
H12 H 1.3950 0.5824 0.8652 0.031 Uiso 1 1 calc R
C13 C 1.4221(4) 0.4470(2) 0.80997(19) 0.0274(7) Uani 1 1 d .
H13 H 1.5203 0.4553 0.8404 0.033 Uiso 1 1 calc R
C14 C 1.3559(4) 0.3628(2) 0.75275(18) 0.0256(7) Uani 1 1 d .
H14 H 1.4068 0.3119 0.7438 0.031 Uiso 1 1 calc R
C15 C 1.1399(4) 0.2554(2) 0.64945(18) 0.0238(7) Uani 1 1 d .
H15A H 1.2216 0.2221 0.6304 0.029 Uiso 1 1 calc R
H15B H 1.0828 0.2643 0.6032 0.029 Uiso 1 1 calc R
C16 C 1.0248(4) 0.1936(2) 0.68698(19) 0.0272(7) Uani 1 1 d .
H16A H 1.0754 0.1963 0.7395 0.033 Uiso 1 1 calc R
H16B H 0.9305 0.2188 0.6949 0.033 Uiso 1 1 calc R
C17 C 0.9763(4) 0.0903(2) 0.6334(2) 0.0318(8) Uani 1 1 d .
C18 C 0.7699(5) -0.0361(3) 0.5360(2) 0.0493(11) Uani 1 1 d .
H18A H 0.8559 -0.0656 0.5201 0.074 Uiso 1 1 calc R
H18B H 0.7083 -0.0338 0.4887 0.074 Uiso 1 1 calc R
H18C H 0.7014 -0.0747 0.5632 0.074 Uiso 1 1 calc R
C19 C 0.8277(3) 0.4662(2) 0.86393(17) 0.0206(7) Uani 1 1 d .
C20 C 0.8077(4) 0.5623(2) 0.88411(18) 0.0237(7) Uani 1 1 d .
C21 C 0.7791(4) 0.6045(2) 0.95918(19) 0.0347(9) Uani 1 1 d .
H21 H 0.7637 0.6677 0.9733 0.042 Uiso 1 1 calc R
C22 C 0.7727(5) 0.5536(3) 1.0151(2) 0.0396(9) Uani 1 1 d .
H22 H 0.7537 0.5830 1.0673 0.048 Uiso 1 1 calc R
C23 C 0.7930(4) 0.4638(2) 0.99572(18) 0.0332(8) Uani 1 1 d .
H23 H 0.7885 0.4305 1.0343 0.040 Uiso 1 1 calc R
C24 C 0.8417(4) 0.3209(2) 0.89898(19) 0.0290(8) Uani 1 1 d .
H24A H 0.8734 0.3068 0.9482 0.035 Uiso 1 1 calc R
H24B H 0.9283 0.3177 0.8662 0.035 Uiso 1 1 calc R
C25 C 0.6938(4) 0.2440(2) 0.85355(19) 0.0308(8) Uani 1 1 d .
H25A H 0.6550 0.2624 0.8078 0.037 Uiso 1 1 calc R
H25B H 0.7216 0.1820 0.8323 0.037 Uiso 1 1 calc R
C26 C 0.5623(4) 0.2290(2) 0.9029(2) 0.0317(8) Uani 1 1 d .
C27 C 0.2787(5) 0.1616(3) 0.8992(2) 0.0483(10) Uani 1 1 d .
H27A H 0.3109 0.1638 0.9539 0.072 Uiso 1 1 calc R
H27B H 0.2174 0.0960 0.8689 0.072 Uiso 1 1 calc R
H27C H 0.2139 0.2070 0.8996 0.072 Uiso 1 1 calc R
C28 C 0.5736(3) 0.5149(2) 0.62971(16) 0.0189(6) Uani 1 1 d .
C29 C 0.5796(4) 0.4161(2) 0.60833(16) 0.0194(6) Uani 1 1 d .
C30 C 0.4579(4) 0.3467(2) 0.55799(17) 0.0225(7) Uani 1 1 d .
H30 H 0.4612 0.2809 0.5422 0.027 Uiso 1 1 calc R
C31 C 0.3269(4) 0.3736(2) 0.52969(17) 0.0243(7) Uani 1 1 d .
H31 H 0.2414 0.3255 0.4949 0.029 Uiso 1 1 calc R
C32 C 0.3216(4) 0.4670(2) 0.55145(18) 0.0254(7) Uani 1 1 d .
H32 H 0.2319 0.4838 0.5325 0.030 Uiso 1 1 calc R
C33 C 0.4470(4) 0.6409(2) 0.62164(18) 0.0244(7) Uani 1 1 d .
H33A H 0.3679 0.6493 0.5836 0.029 Uiso 1 1 calc R
H33B H 0.5521 0.6789 0.6167 0.029 Uiso 1 1 calc R
C34 C 0.4107(4) 0.6797(2) 0.70571(18) 0.0284(8) Uani 1 1 d .
H34A H 0.2999 0.6488 0.7089 0.034 Uiso 1 1 calc R
H34B H 0.4802 0.6638 0.7434 0.034 Uiso 1 1 calc R
C35 C 0.4360(4) 0.7879(2) 0.7281(2) 0.0304(8) Uani 1 1 d .
C36 C 0.4251(5) 0.9346(3) 0.8303(2) 0.0502(11) Uani 1 1 d .
H36A H 0.5392 0.9638 0.8390 0.075 Uiso 1 1 calc R
H36B H 0.3834 0.9504 0.8809 0.075 Uiso 1 1 calc R
H36C H 0.3737 0.9599 0.7931 0.075 Uiso 1 1 calc R
H1AW H 0.432(3) 0.0850(18) 0.684(2) 0.040(11) Uiso 1 1 d D
H2AW H 0.273(4) 0.752(3) 0.9396(18) 0.069(16) Uiso 1 1 d D
H4AW H 0.423(3) 0.805(3) 0.354(2) 0.051(13) Uiso 1 1 d D
H1BW H 0.2832(16) 0.096(2) 0.675(2) 0.055(14) Uiso 1 1 d D
H2BW H 0.178(6) 0.6966(17) 0.868(2) 0.10(2) Uiso 1 1 d D
H4BW H 0.311(5) 0.7312(10) 0.366(3) 0.10(2) Uiso 1 1 d D

loop_
_atom_site_aniso_label
_atom_site_aniso_U_11
_atom_site_aniso_U_22
_atom_site_aniso_U_33
_atom_site_aniso_U_23
_atom_site_aniso_U_13
_atom_site_aniso_U_12
Zr1 0.01826(16) 0.01505(15) 0.01869(15) 0.00584(11) 0.00155(11) 0.00754(11)
O1 0.0215(12) 0.0181(11) 0.0214(10) 0.0079(9) 0.0031(9) 0.0075(9)
O2 0.0262(12) 0.0155(10) 0.0231(11) 0.0076(8) 0.0026(9) 0.0071(9)
O3 0.0561(18) 0.0295(14) 0.0454(15) 0.0135(12) 0.0157(13) 0.0221(12)
O4 0.0192(12) 0.0190(11) 0.0221(10) 0.0080(8) 0.0009(9) 0.0083(9)
O5 0.0214(12) 0.0194(11) 0.0218(10) 0.0065(9) 0.0007(9) 0.0084(9)
O6 0.0419(16) 0.0249(13) 0.0561(16) 0.0131(12) 0.0109(12) 0.0139(12)
O7 0.0234(12) 0.0216(11) 0.0226(11) 0.0080(9) 0.0046(9) 0.0084(9)
O8 0.0279(13) 0.0209(11) 0.0245(11) 0.0098(9) 0.0062(9) 0.0098(9)
O9 0.0469(17) 0.0514(17) 0.0292(14) 0.0141(12) 0.0037(12) 0.0023(13)
O10 0.0206(12) 0.0183(11) 0.0276(11) 0.0074(9) -0.0007(9) 0.0079(9)
O11 0.0193(12) 0.0179(11) 0.0267(11) 0.0088(9) -0.0003(9) 0.0075(9)
O12 0.0483(17) 0.0318(14) 0.0557(16) 0.0175(12) 0.0193(13) 0.0173(12)
O1W 0.0370(17) 0.0358(15) 0.0463(15) 0.0122(12) 0.0001(13) 0.0132(13)
O2W 0.0517(18) 0.0341(15) 0.0329(14) 0.0009(12) -0.0074(13) 0.0090(13)
O3W 0.0596(19) 0.0288(14) 0.0350(14) 0.0043(11) 0.0025(13) 0.0119(13)
O4W 0.0470(18) 0.0290(15) 0.0643(18) 0.0224(14) 0.0159(15) 0.0144(13)
O5W 0.0498(19) 0.0429(17) 0.081(2) 0.0249(16) 0.0103(16) 0.0147(14)
N1 0.0242(15) 0.0155(13) 0.0223(13) 0.0062(10) 0.0019(11) 0.0068(11)
N2 0.051(2) 0.0261(15) 0.0326(16) 0.0036(13) -0.0004(14) 0.0171(14)
N3 0.0224(14) 0.0219(13) 0.0234(13) 0.0113(11) 0.0055(11) 0.0101(11)
N4 0.0373(19) 0.0294(16) 0.0382(16) 0.0089(13) 0.0048(14) 0.0091(14)
N5 0.0311(16) 0.0240(14) 0.0217(13) 0.0090(11) 0.0036(11) 0.0072(12)
N6 0.0394(19) 0.0322(17) 0.0347(16) 0.0076(13) -0.0015(14) 0.0071(14)
N7 0.0232(15) 0.0232(14) 0.0242(13) 0.0126(11) 0.0050(11) 0.0104(12)
N8 0.0404(19) 0.0355(17) 0.0402(17) 0.0070(14) 0.0090(14) 0.0154(14)
C1 0.0155(16) 0.0167(15) 0.0234(15) 0.0074(12) 0.0002(12) 0.0070(12)
C2 0.0158(16) 0.0198(16) 0.0216(15) 0.0058(12) -0.0010(12) 0.0095(13)
C3 0.0210(17) 0.0220(16) 0.0203(15) 0.0061(12) -0.0002(12) 0.0082(13)
C4 0.0237(18) 0.0245(17) 0.0270(16) 0.0130(14) 0.0036(13) 0.0083(14)
C5 0.0276(19) 0.0200(16) 0.0326(17) 0.0129(14) 0.0056(14) 0.0075(14)
C6 0.0286(19) 0.0169(16) 0.0248(16) 0.0036(13) 0.0035(13) 0.0061(14)
C7 0.0289(19) 0.0263(18) 0.0333(18) 0.0051(14) 0.0014(15) 0.0132(15)
C8 0.0265(19) 0.0262(19) 0.041(2) 0.0064(15) 0.0060(15) 0.0092(15)
C9 0.056(3) 0.035(2) 0.035(2) -0.0010(16) 0.0004(18) 0.0176(19)
C10 0.0199(17) 0.0201(16) 0.0215(15) 0.0105(12) 0.0081(13) 0.0083(13)
C11 0.0175(16) 0.0206(16) 0.0232(15) 0.0113(12) 0.0026(12) 0.0081(13)
C12 0.0271(19) 0.0265(17) 0.0254(16) 0.0120(14) 0.0035(14) 0.0072(14)
C13 0.0178(17) 0.0365(19) 0.0317(18) 0.0165(15) -0.0022(14) 0.0084(15)
C14 0.0231(18) 0.0309(18) 0.0318(17) 0.0158(15) 0.0085(14) 0.0158(15)
C15 0.0266(18) 0.0236(17) 0.0260(16) 0.0080(13) 0.0066(13) 0.0147(14)
C16 0.0285(19) 0.0251(17) 0.0326(17) 0.0120(14) 0.0075(14) 0.0113(14)
C17 0.036(2) 0.0267(18) 0.0372(19) 0.0141(15) 0.0153(16) 0.0093(16)
C18 0.054(3) 0.039(2) 0.041(2) -0.0009(18) 0.0001(19) 0.004(2)
C19 0.0160(16) 0.0233(16) 0.0228(15) 0.0086(13) 0.0020(12) 0.0038(13)
C20 0.0223(18) 0.0227(16) 0.0256(16) 0.0059(13) 0.0034(13) 0.0070(14)
C21 0.047(2) 0.0252(18) 0.0313(18) 0.0067(15) 0.0132(16) 0.0085(16)
C22 0.059(3) 0.031(2) 0.0256(18) 0.0060(15) 0.0148(17) 0.0062(18)
C23 0.043(2) 0.033(2) 0.0218(16) 0.0110(15) 0.0071(15) 0.0034(17)
C24 0.036(2) 0.0276(18) 0.0285(17) 0.0135(14) 0.0060(15) 0.0123(15)
C25 0.045(2) 0.0230(17) 0.0266(17) 0.0104(14) 0.0030(15) 0.0096(16)
C26 0.042(2) 0.0182(17) 0.036(2) 0.0112(15) 0.0019(16) 0.0074(15)
C27 0.038(2) 0.044(2) 0.054(2) 0.0018(19) 0.0095(19) 0.0089(19)
C28 0.0175(16) 0.0230(16) 0.0199(15) 0.0098(13) 0.0028(12) 0.0081(13)
C29 0.0207(17) 0.0235(16) 0.0184(14) 0.0106(12) 0.0055(12) 0.0084(13)
C30 0.0232(17) 0.0239(17) 0.0231(15) 0.0118(13) 0.0061(13) 0.0049(14)
C31 0.0213(17) 0.0288(18) 0.0233(16) 0.0104(13) 0.0002(13) 0.0051(14)
C32 0.0179(17) 0.0365(19) 0.0255(16) 0.0149(14) 0.0001(13) 0.0082(14)
C33 0.0238(18) 0.0251(17) 0.0299(17) 0.0136(14) 0.0026(14) 0.0113(14)
C34 0.0261(19) 0.0339(19) 0.0311(17) 0.0143(15) 0.0061(14) 0.0131(15)
C35 0.0249(19) 0.0352(19) 0.0366(19) 0.0145(16) 0.0063(15) 0.0132(16)
C36 0.039(2) 0.041(2) 0.060(3) -0.004(2) 0.006(2) 0.0139(19)

loop_
_atom_type_symbol
_atom_type_description
_atom_type_scat_dispersion_real
_atom_type_scat_dispersion_imag
_atom_type_scat_source
C C 0.0033 0.0016 'International Tables Vol C Tables 4.2.6.8 and 6.1.1.4'
H H 0.0000 0.0000 'International Tables Vol C Tables 4.2.6.8 and 6.1.1.4'
N N 0.0061 0.0033 'International Tables Vol C Tables 4.2.6.8 and 6.1.1.4'
O O 0.0106 0.0060 'International Tables Vol C Tables 4.2.6.8 and 6.1.1.4'
Zr Zr -2.9673 0.5597 'International Tables Vol C Tables 4.2.6.8 and 6.1.1.4'

loop_
_geom_angle_atom_site_label_1
_geom_angle_atom_site_label_2
_geom_angle_atom_site_label_3
_geom_angle
O2 Zr1 O8 144.44(8)
O2 Zr1 O11 88.29(8)
O8 Zr1 O11 112.79(8)
O2 Zr1 O5 95.70(8)
O8 Zr1 O5 83.72(8)
O11 Zr1 O5 144.04(8)
O2 Zr1 O10 84.46(8)
O8 Zr1 O10 76.28(8)
O11 Zr1 O10 71.63(7)
O5 Zr1 O10 144.29(7)
O2 Zr1 O4 75.03(7)
O8 Zr1 O4 136.69(7)
O11 Zr1 O4 74.33(7)
O5 Zr1 O4 72.30(7)
O10 Zr1 O4 140.50(7)
O2 Zr1 O1 71.75(7)
O8 Zr1 O1 73.84(7)
O11 Zr1 O1 139.15(7)
O5 Zr1 O1 74.92(7)
O10 Zr1 O1 71.26(7)
O4 Zr1 O1 129.94(7)
O2 Zr1 O7 144.18(7)
O8 Zr1 O7 70.83(7)
O11 Zr1 O7 76.87(7)
O5 Zr1 O7 79.31(7)
O10 Zr1 O7 119.95(8)
O4 Zr1 O7 69.64(7)
O1 Zr1 O7 138.01(7)
C1 O1 Zr1 114.39(17)
C2 O2 Zr1 120.87(17)
C10 O4 Zr1 114.48(17)
C11 O5 Zr1 118.62(17)
C19 O7 Zr1 114.31(18)
C20 O8 Zr1 120.47(18)
C28 O10 Zr1 115.81(18)
C29 O11 Zr1 120.23(17)
C1 N1 C5 121.0(3)
C1 N1 C6 119.1(2)
C5 N1 C6 119.8(2)
C8 N2 C9 121.4(3)
C10 N3 C14 121.3(3)
C10 N3 C15 119.0(3)
C14 N3 C15 119.5(3)
C17 N4 C18 122.9(3)
C19 N5 C23 120.7(3)
C19 N5 C24 118.9(2)
C23 N5 C24 120.4(3)
C26 N6 C27 123.7(3)
C28 N7 C32 120.7(3)
C28 N7 C33 117.9(2)
C32 N7 C33 121.4(3)
C35 N8 C36 122.7(3)
O1 C1 N1 122.2(3)
O1 C1 C2 119.2(3)
N1 C1 C2 118.6(3)
O2 C2 C3 126.9(3)
O2 C2 C1 113.1(2)
C3 C2 C1 120.0(3)
C2 C3 C4 118.9(3)
C5 C4 C3 120.9(3)
C4 C5 N1 120.5(3)
N1 C6 C7 111.2(2)
C6 C7 C8 110.4(3)
O3 C8 N2 122.4(3)
O3 C8 C7 121.8(3)
N2 C8 C7 115.8(3)
O4 C10 N3 121.0(3)
O4 C10 C11 120.6(3)
N3 C10 C11 118.4(3)
O5 C11 C12 127.1(3)
O5 C11 C10 113.2(3)
C12 C11 C10 119.7(3)
C11 C12 C13 119.2(3)
C14 C13 C12 120.7(3)
C13 C14 N3 120.6(3)
N3 C15 C16 110.5(2)
C17 C16 C15 109.5(3)
O6 C17 N4 123.7(3)
O6 C17 C16 120.0(3)
N4 C17 C16 116.1(3)
O7 C19 N5 121.7(3)
O7 C19 C20 119.0(3)
N5 C19 C20 119.3(3)
O8 C20 C21 127.0(3)
O8 C20 C19 113.8(3)
C21 C20 C19 119.1(3)
C20 C21 C22 119.5(3)
C23 C22 C21 120.8(3)
C22 C23 N5 120.5(3)
N5 C24 C25 113.1(3)
C26 C25 C24 113.9(3)
O9 C26 N6 122.0(3)
O9 C26 C25 122.2(3)
N6 C26 C25 115.8(3)
O10 C28 N7 121.1(3)
O10 C28 C29 119.3(3)
N7 C28 C29 119.6(3)
O11 C29 C30 127.7(3)
O11 C29 C28 113.0(3)
C30 C29 C28 119.3(3)
C29 C30 C31 119.2(3)
C32 C31 C30 120.9(3)
C31 C32 N7 120.3(3)
N7 C33 C34 112.2(2)
C35 C34 C33 110.1(3)
O12 C35 N8 122.6(3)
O12 C35 C34 120.8(3)
N8 C35 C34 116.6(3)

loop_
_geom_bond_atom_site_label_1
_geom_bond_atom_site_label_2
_geom_bond_distance
Zr1 O2 2.127(2)
Zr1 O8 2.149(2)
Zr1 O11 2.153(2)
Zr1 O5 2.175(2)
Zr1 O10 2.243(2)
Zr1 O4 2.244(2)
Zr1 O1 2.2723(19)
Zr1 O7 2.305(2)
O1 C1 1.268(3)
O2 C2 1.325(3)
O3 C8 1.236(4)
O4 C10 1.263(3)
O5 C11 1.325(3)
O6 C17 1.244(4)
O7 C19 1.269(3)
O8 C20 1.324(4)
O9 C26 1.239(4)
O10 C28 1.270(3)
O11 C29 1.329(4)
O12 C35 1.231(4)
N1 C1 1.358(4)
N1 C5 1.387(4)
N1 C6 1.476(4)
N2 C8 1.338(4)
N2 C9 1.457(4)
N3 C10 1.362(4)
N3 C14 1.373(4)
N3 C15 1.465(4)
N4 C17 1.326(4)
N4 C18 1.464(4)
N5 C19 1.363(4)
N5 C23 1.380(4)
N5 C24 1.475(4)
N6 C26 1.332(4)
N6 C27 1.451(5)
N7 C28 1.359(4)
N7 C32 1.377(4)
N7 C33 1.475(4)
N8 C35 1.336(4)
N8 C36 1.450(5)
C1 C2 1.440(4)
C2 C3 1.372(4)
C3 C4 1.408(4)
C4 C5 1.351(4)
C6 C7 1.517(4)
C7 C8 1.521(4)
C10 C11 1.439(4)
C11 C12 1.363(4)
C12 C13 1.409(4)
C13 C14 1.347(4)
C15 C16 1.524(4)
C16 C17 1.510(4)
C19 C20 1.433(4)
C20 C21 1.370(4)
C21 C22 1.404(5)
C22 C23 1.345(5)
C24 C25 1.521(5)
C25 C26 1.509(5)
C28 C29 1.430(4)
C29 C30 1.363(4)
C30 C31 1.411(4)
C31 C32 1.351(4)
C33 C34 1.524(4)
C34 C35 1.509(5)

loop_
_geom_hbond_atom_site_label_D
_geom_hbond_atom_site_label_H
_geom_hbond_atom_site_label_A
_geom_hbond_distance_DH
_geom_hbond_distance_HA
_geom_hbond_distance_DA
_geom_hbond_angle_DHA
_geom_hbond_site_symmetry_A
O1W H1AW O5W 0.860(10) 1.755(11) 2.607(4) 170(3) 2_666
O1W H1BW O6 0.858(10) 1.891(12) 2.741(4) 171(4) 1_455
O5W H5BW O12 0.87 1.81 2.653(4) 163.3 2_676
O5W H5AW O3 0.87 2.05 2.883(4) 158.9 2_676
O4W H4AW O1W 0.850(10) 2.123(13) 2.953(4) 165(3) 2_666
O4W H4BW O11 0.854(10) 1.950(15) 2.792(3) 168(5) 2_666
O3W H3AW O2W 0.87 2.01 2.850(4) 160.9 1_655
O2W H2AW O9 0.853(10) 1.881(11) 2.733(4) 177(5) 2_667
O2W H2BW O5 0.851(10) 1.917(11) 2.767(3) 178(5) 1_455
N4 H4' O4W 0.88 2.03 2.897(4) 168.1 2_666
N6 H6 O1W 0.88 2.01 2.879(4) 170.1 .
O3W H3BW O8 0.87 2.00 2.773(3) 148.2 .
N2 H2 O3W 0.88 1.93 2.806(4) 172.6 .
N8 H8 O2W 0.88 2.04 2.883(4) 159.4 .
